data_4514740
loop_
_publ_author_name
'Gramigna, Kathryn M.'
'Dickie, Diane A.'
'Foxman, Bruce M.'
'Thomas, Christine M.'

_publ_section_title
;
 Cooperative H2 Activation across a Metal--Metal Multiple Bond and
 Hydrogenation Reactions Catalyzed by a Zr/Co Heterobimetallic Complex
;
_journal_issue 4
_journal_name_full 'ACS Catalysis'
_journal_page_first 3153
_journal_paper_doi 10.1021/acscatal.8b04390
_journal_volume 9
_journal_year 2019
_chemical_formula_moiety 'C32 H58 Co1 I1 N4 P2 Zr1'
_chemical_formula_sum 'C32 H58 Co I N4 P2 Zr'
_chemical_formula_weight 837.84
_space_group_IT_number 62
_space_group_name_Hall '-P 2ac 2n'
_space_group_name_H-M_alt 'P n m a'
_symmetry_cell_setting orthorhombic
_symmetry_space_group_name_Hall '-P 2ac 2n'
_symmetry_space_group_name_H-M 'P n m a'
_atom_sites_solution_hydrogens difmap
_atom_sites_solution_primary direct
_audit_creation_date 2016-08-21
_audit_creation_method CRYSTALS_ver_14.61_build_00000
_cell_angle_alpha 90
_cell_angle_beta 90
_cell_angle_gamma 90
_cell_formula_units_Z 4
_cell_length_a 15.4307(5)
_cell_length_b 22.1735(8)
_cell_length_c 10.8845(3)
_cell_measurement_reflns_used 9919
_cell_measurement_temperature 120
_cell_measurement_theta_max 30
_cell_measurement_theta_min 2
_cell_volume 3724.2(2)
_computing_cell_refinement 'Apex2 (Bruker AXS, 2006)'
_computing_data_collection 'Apex2 (Bruker AXS, 2006)'
_computing_data_reduction 'Apex2 (Bruker AXS, 2006)'
_computing_molecular_graphics 'CAMERON (Watkin et al., 1996)'
_computing_publication_material 'CRYSTALS (Betteridge et al., 2003)'
_computing_structure_refinement 'CRYSTALS (Betteridge et al., 2003)'
_computing_structure_solution 'SIR92 (Altomare et al., 1994)'
_diffrn_ambient_temperature 120
_diffrn_measured_fraction_theta_full 0.999
_diffrn_measured_fraction_theta_max 0.999
_diffrn_measurement_device Area
_diffrn_measurement_device_type 'Bruker Kappa Apex2'
_diffrn_measurement_method '\f & \w scans'
_diffrn_radiation_monochromator graphite
_diffrn_radiation_type 'Mo K\a'
_diffrn_radiation_wavelength 0.71073
_diffrn_reflns_av_R_equivalents 0.034
_diffrn_reflns_limit_h_max 21
_diffrn_reflns_limit_h_min -21
_diffrn_reflns_limit_k_max 29
_diffrn_reflns_limit_k_min -31
_diffrn_reflns_limit_l_max 14
_diffrn_reflns_limit_l_min -15
_diffrn_reflns_number 27833
_diffrn_reflns_theta_full 29.994
_diffrn_reflns_theta_max 29.994
_diffrn_reflns_theta_min 1.837
_diffrn_standards_number 0
_exptl_absorpt_coefficient_mu 1.666
_exptl_absorpt_correction_T_max 0.75
_exptl_absorpt_correction_T_min 0.65
_exptl_absorpt_correction_type numerical
_exptl_absorpt_process_details
; 
 Analytical Absorption (De Meulenaer & Tompa, 1965) 
;
_exptl_crystal_colour green
_exptl_crystal_density_diffrn 1.494
_exptl_crystal_density_method 'not measured'
_exptl_crystal_description prism
_exptl_crystal_F_000 1712
_exptl_crystal_size_max 0.430
_exptl_crystal_size_mid 0.260
_exptl_crystal_size_min 0.170
_refine_diff_density_max 1.37
_refine_diff_density_min -0.90
_refine_ls_extinction_method None
_refine_ls_goodness_of_fit_ref 1.0380
_refine_ls_hydrogen_treatment constr
_refine_ls_matrix_type full
_refine_ls_number_parameters 194
_refine_ls_number_reflns 5554
_refine_ls_number_restraints 4
_refine_ls_R_factor_all 0.0333
_refine_ls_R_factor_gt 0.0283
_refine_ls_shift/su_max 0.0018067
_refine_ls_shift/su_mean 0.0000555
_refine_ls_structure_factor_coef Fsqd
_refine_ls_weighting_details
;
 Method= Modified Sheldrick 
 w=1/[\s^2^(F^2^) + ( 0.02P)^2^ + 4.40P] 
 ,where P=(max(Fo^2^,0) + 2Fc^2^)/3 
;
_refine_ls_weighting_scheme calc
_refine_ls_wR_factor_all 0.0668
_refine_ls_wR_factor_gt 0.0643
_refine_ls_wR_factor_ref 0.0668
_reflns_limit_h_max 21
_reflns_limit_h_min 0
_reflns_limit_k_max 31
_reflns_limit_k_min 0
_reflns_limit_l_max 15
_reflns_limit_l_min 0
_reflns_number_gt 4954
_reflns_number_total 5554
_reflns_threshold_expression I>2.0\s(I)
_oxford_diffrn_Wilson_B_factor 1.64
_oxford_diffrn_Wilson_scale 288.06
_oxford_refine_ls_r_factor_ref 0.0333
_oxford_refine_ls_scale 0.063209(7)
_oxford_reflns_number_all 5554
_oxford_reflns_threshold_expression_ref I>-10.0\s(I)
_oxford_structure_analysis_title 'kg_408_0ma in Pnma'
_cod_data_source_file cs8b04390_si_002.cif
_cod_data_source_block 1
_cod_original_sg_symbol_H-M 'P n m a '
_cod_original_formula_sum 'C32 H58 Co1 I1 N4 P2 Zr1'
_cod_database_code 4514740

loop_
_symmetry_equiv_pos_as_xyz
x,y,z
-x,-y,-z
-x+1/2,y+1/2,z+1/2
x+1/2,-y+1/2,-z+1/2
x,-y+1/2,z
-x,y+1/2,-z
-x+1/2,-y,z+1/2
x+1/2,y,-z+1/2

loop_
_atom_site_label
_atom_site_type_symbol
_atom_site_fract_x
_atom_site_fract_y
_atom_site_fract_z
_atom_site_U_iso_or_equiv
_atom_site_occupancy
_atom_site_adp_type
_atom_site_refinement_flags_posn
_atom_site_refinement_flags_adp
_atom_site_refinement_flags_occupancy
_atom_site_disorder_assembly
_atom_site_disorder_group
Zr1 Zr 0.431846(16) 0.7500 0.11233(2) 0.0180 1.0000 Uani S T . . .
Co1 Co 0.35649(2) 0.7500 -0.09959(3) 0.0201 1.0000 Uani S T . . .
I1 I 0.244725(11) 0.7500 -0.273258(17) 0.0246 1.0000 Uani S T . . .
P1 P 0.44522(3) 0.66448(3) -0.08541(4) 0.0211 1.0000 Uani . . . . .
N1 N 0.49401(10) 0.67075(8) 0.05175(14) 0.0197 1.0000 Uani . . . . .
N2 N 0.42358(16) 0.7500 0.2985(2) 0.0235 1.0000 Uani S T . . .
N3 N 0.29649(14) 0.7500 0.0738(2) 0.0208 1.0000 Uani S T . . .
C1 C 0.55886(12) 0.63586(9) 0.11164(17) 0.0200 1.0000 Uani . . . . .
C2 C 0.64363(13) 0.63263(9) 0.06921(18) 0.0226 1.0000 Uani . . . . .
C3 C 0.70555(14) 0.59870(10) 0.1322(2) 0.0289 1.0000 Uani . . . . .
C4 C 0.68236(17) 0.57045(10) 0.2409(2) 0.0324 1.0000 Uani . . . . .
C5 C 0.59939(17) 0.57527(10) 0.2878(2) 0.0329 1.0000 Uani . . . . .
C6 C 0.53796(15) 0.60754(10) 0.22223(18) 0.0279 1.0000 Uani . . . . .
C7 C 0.79627(17) 0.59254(14) 0.0827(3) 0.0508 1.0000 Uani . . . . .
C8 C 0.5751(2) 0.54606(15) 0.4083(2) 0.0557 1.0000 Uani . . . . .
C9 C 0.3632(2) 0.750000(7) 0.3998(3) 0.0385 1.0000 Uani S T . . .
C10 C 0.5130(2) 0.750000(7) 0.3405(3) 0.0285 1.0000 Uani S T . . .
C11 C 0.24440(15) 0.69666(10) 0.0991(2) 0.0320 1.0000 Uani . . . . .
C120 C 0.3936(3) 0.5848(2) -0.0927(3) 0.0256(8) 0.629(6) Uiso . . P 1 1
C121 C 0.3730(5) 0.6019(4) -0.0925(6) 0.0324(16) 0.371(6) Uiso . . P 1 2
C130 C 0.3038(2) 0.58843(17) -0.1549(4) 0.0313(9) 0.629(6) Uiso . . P 1 1
C131 C 0.3423(5) 0.5886(3) -0.2218(6) 0.0361(17) 0.371(6) Uiso . . P 1 2
C140 C 0.3846(3) 0.55241(19) 0.0287(4) 0.0356(9) 0.629(6) Uiso . . P 1 1
C141 C 0.4051(5) 0.5474(3) -0.0240(8) 0.0378(17) 0.371(6) Uiso . . P 1 2
C150 C 0.5230(3) 0.6523(3) -0.2107(5) 0.0197(13) 0.554(11) Uiso . . P 1 3
C151 C 0.5315(4) 0.6636(3) -0.2056(6) 0.0198(16) 0.446(11) Uiso . . P 1 4
C160 C 0.4764(3) 0.6569(2) -0.3358(4) 0.0303(12) 0.554(11) Uiso . . P 1 3
C161 C 0.5006(4) 0.6822(3) -0.3327(5) 0.0292(16) 0.446(11) Uiso . . P 1 4
C170 C 0.5744(4) 0.5940(3) -0.2087(5) 0.0257(13) 0.554(11) Uiso . . P 1 3
C171 C 0.5852(4) 0.6045(3) -0.2176(6) 0.0225(15) 0.446(11) Uiso . . P 1 4
H21 H 0.6593 0.6535 -0.0010 0.0275 1.0000 Uiso R . . . .
H41 H 0.7239 0.5478 0.2833 0.0389 1.0000 Uiso R . . . .
H61 H 0.4822 0.6098 0.2510 0.0335 1.0000 Uiso R . . . .
H71 H 0.8150 0.5523 0.0854 0.0761 1.0000 Uiso R . . . .
H72 H 0.8369 0.6158 0.1307 0.0761 1.0000 Uiso R . . . .
H73 H 0.8000 0.6060 -0.0008 0.0757 1.0000 Uiso R . . . .
H81 H 0.5772 0.5037 0.4008 0.0838 1.0000 Uiso R . . . .
H82 H 0.6149 0.5578 0.4696 0.0834 1.0000 Uiso R . . . .
H83 H 0.5182 0.5580 0.4339 0.0836 1.0000 Uiso R . . . .
H91 H 0.3063 0.7500 0.3741 0.0586 1.0000 Uiso RS . . . .
H92 H 0.3712 0.7157 0.4495 0.0588 1.0000 Uiso R . . . .
H101 H 0.5510 0.7500 0.2718 0.0344 1.0000 Uiso RS . . . .
H102 H 0.5233 0.7150 0.3888 0.0344 1.0000 Uiso R . . . .
H111 H 0.2798 0.6617 0.0975 0.0476 1.0000 Uiso R . . . .
H112 H 0.2002 0.6920 0.0365 0.0476 1.0000 Uiso R . . . .
H113 H 0.2180 0.6984 0.1796 0.0479 1.0000 Uiso R . . . .
H1201 H 0.4320 0.5600 -0.1435 0.0310 0.629(6) Uiso R . P 1 1
H1211 H 0.3213 0.6136 -0.0470 0.0392 0.371(6) Uiso R . P 1 2
H1301 H 0.2656 0.6119 -0.1061 0.0469 0.629(6) Uiso R . P 1 1
H1302 H 0.3095 0.6063 -0.2340 0.0472 0.629(6) Uiso R . P 1 1
H1303 H 0.2805 0.5483 -0.1641 0.0467 0.629(6) Uiso R . P 1 1
H1311 H 0.3166 0.6238 -0.2573 0.0560 0.371(6) Uiso R . P 1 2
H1312 H 0.3004 0.5563 -0.2200 0.0558 0.371(6) Uiso R . P 1 2
H1313 H 0.3903 0.5761 -0.2714 0.0559 0.371(6) Uiso R . P 1 2
H1401 H 0.3532 0.5765 0.0856 0.0525 0.629(6) Uiso R . P 1 1
H1402 H 0.4420 0.5437 0.0611 0.0527 0.629(6) Uiso R . P 1 1
H1403 H 0.3532 0.5149 0.0164 0.0528 0.629(6) Uiso R . P 1 1
H1411 H 0.3655 0.5141 -0.0336 0.0570 0.371(6) Uiso R . P 1 2
H1412 H 0.4109 0.5565 0.0626 0.0572 0.371(6) Uiso R . P 1 2
H1413 H 0.4600 0.5362 -0.0568 0.0567 0.371(6) Uiso R . P 1 2
H1501 H 0.5629 0.6858 -0.2065 0.0224 0.554(11) Uiso R . P 1 3
H1511 H 0.5724 0.6943 -0.1815 0.0239 0.446(11) Uiso R . P 1 4
H1601 H 0.5186 0.6620 -0.4008 0.0449 0.554(11) Uiso R . P 1 3
H1602 H 0.4369 0.6898 -0.3377 0.0447 0.554(11) Uiso R . P 1 3
H1603 H 0.4457 0.6210 -0.3510 0.0448 0.554(11) Uiso R . P 1 3
H1611 H 0.4624 0.6509 -0.3629 0.0449 0.446(11) Uiso R . P 1 4
H1612 H 0.4711 0.7190 -0.3286 0.0450 0.446(11) Uiso R . P 1 4
H1613 H 0.5502 0.6866 -0.3844 0.0450 0.446(11) Uiso R . P 1 4
H1701 H 0.6225 0.5962 -0.2654 0.0375 0.554(11) Uiso R . P 1 3
H1702 H 0.5975 0.5850 -0.1286 0.0371 0.554(11) Uiso R . P 1 3
H1703 H 0.5401 0.5602 -0.2327 0.0369 0.554(11) Uiso R . P 1 3
H1711 H 0.5528 0.5750 -0.2634 0.0350 0.446(11) Uiso R . P 1 4
H1712 H 0.5993 0.5877 -0.1400 0.0351 0.446(11) Uiso R . P 1 4
H1713 H 0.6375 0.6129 -0.2623 0.0353 0.446(11) Uiso R . P 1 4

loop_
_atom_site_aniso_label
_atom_site_aniso_U_11
_atom_site_aniso_U_22
_atom_site_aniso_U_33
_atom_site_aniso_U_23
_atom_site_aniso_U_13
_atom_site_aniso_U_12
Zr1 0.01453(11) 0.02918(13) 0.01028(11) 0.0000 -0.00068(8) 0.0000
Co1 0.01417(15) 0.0335(2) 0.01269(16) 0.0000 -0.00209(12) 0.0000
I1 0.02066(9) 0.03018(10) 0.02303(9) 0.0000 -0.00947(7) 0.0000
P1 0.0169(2) 0.0325(3) 0.0139(2) -0.00255(19) -0.00053(17) -0.00110(19)
N1 0.0200(7) 0.0255(8) 0.0135(7) 0.0023(6) -0.0013(6) -0.0015(6)
N2 0.0230(11) 0.0352(13) 0.0123(10) 0.0000 -0.0007(8) 0.0000
N3 0.0147(10) 0.0303(12) 0.0174(10) 0.0000 0.0017(8) 0.0000
C1 0.0246(9) 0.0195(8) 0.0158(8) 0.0010(7) -0.0029(7) -0.0019(7)
C2 0.0251(9) 0.0223(9) 0.0203(9) -0.0017(7) -0.0001(7) -0.0016(7)
C3 0.0285(10) 0.0245(10) 0.0337(11) -0.0079(8) -0.0060(9) 0.0045(8)
C4 0.0453(13) 0.0219(9) 0.0300(11) -0.0032(8) -0.0162(10) 0.0081(9)
C5 0.0527(14) 0.0250(10) 0.0208(10) 0.0051(8) -0.0066(10) 0.0027(10)
C6 0.0337(11) 0.0291(10) 0.0209(9) 0.0058(8) 0.0018(8) -0.0007(9)
C7 0.0295(12) 0.0529(16) 0.070(2) -0.0019(15) 0.0002(13) 0.0149(12)
C8 0.084(2) 0.0539(17) 0.0289(13) 0.0218(12) -0.0012(14) 0.0101(16)
C9 0.0335(16) 0.064(2) 0.0181(14) 0.0000 0.0044(12) 0.0000
C10 0.0287(14) 0.0400(17) 0.0167(12) 0.0000 -0.0056(11) 0.0000
C11 0.0332(11) 0.0272(10) 0.0357(12) 0.0047(9) 0.0158(9) 0.0009(9)

loop_
_atom_type_symbol
_atom_type_scat_dispersion_real
_atom_type_scat_dispersion_imag
_atom_type_scat_Cromer_Mann_a1
_atom_type_scat_Cromer_Mann_b1
_atom_type_scat_Cromer_Mann_a2
_atom_type_scat_Cromer_Mann_b2
_atom_type_scat_Cromer_Mann_a3
_atom_type_scat_Cromer_Mann_b3
_atom_type_scat_Cromer_Mann_a4
_atom_type_scat_Cromer_Mann_b4
_atom_type_scat_Cromer_Mann_c
_atom_type_scat_source
C 0.0033 0.0016 2.3100 20.8439 1.0200 10.2075 1.5886 0.5687 0.8650 51.6512 0.2156 'International Tables Vol C 4.2.6.8 and 6.1.1.4'
H 0.0000 0.0000 0.4930 10.5109 0.3229 26.1257 0.1402 3.1424 0.0408 57.7998 0.0030 'International Tables Vol C 4.2.6.8 and 6.1.1.4'
N 0.0061 0.0033 12.2126 0.0057 3.1322 9.8933 2.0125 28.9975 1.1663 0.5826 -11.5290 'International Tables Vol C 4.2.6.8 and 6.1.1.4'
P 0.1023 0.0942 6.4345 1.9067 4.1791 27.1570 1.7800 0.5260 1.4908 68.1645 1.1149 'International Tables Vol C 4.2.6.8 and 6.1.1.4'
Co 0.3494 0.9721 12.2841 4.2791 7.3409 0.2784 4.0034 13.5359 2.3488 71.1692 1.0118 'International Tables Vol C 4.2.6.8 and 6.1.1.4'
Zr -2.9673 0.5597 17.8765 1.2762 10.9480 11.9160 5.4173 0.1176 3.6572 87.6627 2.0693 'International Tables Vol C 4.2.6.8 and 6.1.1.4'
I -0.4742 1.8119 20.1472 4.3470 18.9949 0.3814 7.5138 27.7660 2.2735 66.8776 4.0712 'International Tables Vol C 4.2.6.8 and 6.1.1.4'

loop_
_geom_angle_atom_site_label_1
_geom_angle_site_symmetry_1
_geom_angle_atom_site_label_2
_geom_angle_atom_site_label_3
_geom_angle_site_symmetry_3
_geom_angle
_geom_angle_publ_flag
P1 5_565 Zr1 N1 5_565 35.27(4) yes
P1 5_565 Zr1 Co1 . 50.506(12) yes
N1 5_565 Zr1 Co1 . 85.73(4) yes
P1 5_565 Zr1 P1 . 82.50(2) yes
N1 5_565 Zr1 P1 . 106.43(4) yes
Co1 . Zr1 P1 . 50.506(12) yes
P1 5_565 Zr1 N1 . 106.43(4) yes
N1 5_565 Zr1 N1 . 112.96(9) yes
Co1 . Zr1 N1 . 85.73(4) yes
P1 . Zr1 N1 . 35.27(4) yes
P1 5_565 Zr1 N2 . 138.715(12) yes
N1 5_565 Zr1 N2 . 109.93(5) yes
Co1 . Zr1 N2 . 149.64(7) yes
P1 . Zr1 N2 . 138.715(12) yes
N1 . Zr1 N2 . 109.93(5) yes
P1 5_565 Zr1 N3 . 85.58(5) yes
N1 5_565 Zr1 N3 . 112.62(5) yes
Co1 . Zr1 N3 . 51.88(6) yes
P1 . Zr1 N3 . 85.58(5) yes
N1 . Zr1 N3 . 112.62(5) yes
P1 5_565 Zr1 C10 . 129.49(4) yes
N1 5_565 Zr1 C10 . 94.26(5) yes
Co1 . Zr1 C10 . 179.99(7) yes
P1 . Zr1 C10 . 129.49(4) yes
N1 . Zr1 C10 . 94.26(5) yes
N2 . Zr1 N3 . 97.76(9) yes
N2 . Zr1 C10 . 30.37(9) yes
N3 . Zr1 C10 . 128.13(9) yes
P1 5_565 Co1 Zr1 . 71.233(15) yes
P1 5_565 Co1 I1 . 116.252(15) yes
Zr1 . Co1 I1 . 164.378(17) yes
P1 5_565 Co1 P1 . 108.00(3) yes
Zr1 . Co1 P1 . 71.233(15) yes
I1 . Co1 P1 . 116.252(15) yes
P1 5_565 Co1 N3 . 101.43(4) yes
Zr1 . Co1 N3 . 52.89(6) yes
I1 . Co1 N3 . 111.49(6) yes
P1 . Co1 N3 . 101.43(4) yes
Zr1 . P1 Co1 . 58.261(15) yes
Zr1 . P1 N1 . 46.50(6) yes
Co1 . P1 N1 . 104.69(6) yes
Zr1 . P1 C120 . 127.02(12) yes
Co1 . P1 C120 . 119.65(14) yes
N1 . P1 C120 . 107.23(13) yes
Zr1 . P1 Co1 . 58.261(15) yes
Zr1 . P1 N1 . 46.50(6) yes
Co1 . P1 N1 . 104.69(6) yes
Zr1 . P1 C121 . 120.1(3) yes
Co1 . P1 C121 . 105.2(3) yes
N1 . P1 C121 . 112.6(2) yes
Zr1 . P1 Co1 . 58.261(15) yes
Zr1 . P1 N1 . 46.50(6) yes
Co1 . P1 N1 . 104.69(6) yes
Zr1 . P1 C150 . 134.42(19) yes
Co1 . P1 C150 . 116.88(16) yes
N1 . P1 C150 . 112.32(17) yes
Zr1 . P1 Co1 . 58.261(15) yes
Zr1 . P1 N1 . 46.50(6) yes
Co1 . P1 N1 . 104.69(6) yes
Zr1 . P1 C151 . 125.6(2) yes
Co1 . P1 C151 . 112.3(2) yes
N1 . P1 C151 . 107.7(2) yes
P1 . N1 Zr1 . 98.24(8) yes
P1 . N1 C1 . 132.70(14) yes
Zr1 . N1 C1 . 129.05(12) yes
Zr1 . N2 C9 . 143.4(2) yes
Zr1 . N2 C10 . 104.72(17) yes
C9 . N2 C10 . 111.9(2) yes
C11 5_565 N3 Co1 . 114.39(13) yes
C11 5_565 N3 Zr1 . 120.26(13) yes
Co1 . N3 Zr1 . 75.23(7) yes
C11 5_565 N3 C11 . 108.6(2) yes
Co1 . N3 C11 . 114.39(13) yes
Zr1 . N3 C11 . 120.26(13) yes
N1 . C1 C2 . 122.54(17) yes
N1 . C1 C6 . 118.51(18) yes
C2 . C1 C6 . 118.77(18) yes
C1 . C2 C3 . 120.59(19) yes
C1 . C2 H21 . 119.6 no
C3 . C2 H21 . 119.8 no
C2 . C3 C4 . 119.1(2) yes
C2 . C3 C7 . 120.6(2) yes
C4 . C3 C7 . 120.3(2) yes
C3 . C4 C5 . 121.3(2) yes
C3 . C4 H41 . 119.2 no
C5 . C4 H41 . 119.5 no
C4 . C5 C6 . 118.9(2) yes
C4 . C5 C8 . 121.2(2) yes
C6 . C5 C8 . 119.9(2) yes
C1 . C6 C5 . 121.2(2) yes
C1 . C6 H61 . 119.1 no
C5 . C6 H61 . 119.6 no
C3 . C7 H71 . 111.2 no
C3 . C7 H72 . 111.2 no
H71 . C7 H72 . 106.9 no
C3 . C7 H73 . 111.6 no
H71 . C7 H73 . 108.0 no
H72 . C7 H73 . 107.8 no
C5 . C8 H81 . 110.1 no
C5 . C8 H82 . 109.5 no
H81 . C8 H82 . 108.2 no
C5 . C8 H83 . 111.2 no
H81 . C8 H83 . 109.4 no
H82 . C8 H83 . 108.4 no
N2 . C9 H92 5_565 110.7 no
N2 . C9 H91 . 112.5 no
H92 5_565 C9 H91 . 107.5 no
N2 . C9 H92 . 110.7 no
H92 5_565 C9 H92 . 107.8 no
H91 . C9 H92 . 107.5 no
N2 . C10 H102 5_565 109.4 no
H102 5_565 C10 Zr1 . 124.6 no
N2 . C10 H101 . 109.7 no
H102 5_565 C10 H101 . 109.5 no
N2 . C10 H102 . 109.4 no
H102 5_565 C10 H102 . 109.5 no
Zr1 . C10 H102 . 124.6 no
H101 . C10 H102 . 109.5 no
N3 . C11 H111 . 110.0 no
N3 . C11 H112 . 110.0 no
H111 . C11 H112 . 107.8 no
N3 . C11 H113 . 111.8 no
H111 . C11 H113 . 107.0 no
H112 . C11 H113 . 110.1 no
P1 . C120 C130 . 109.8(3) yes
P1 . C120 C140 . 115.8(3) yes
C130 . C120 C140 . 109.0(3) yes
P1 . C120 H1201 . 106.7 no
C130 . C120 H1201 . 109.0 no
C140 . C120 H1201 . 106.4 no
P1 . C121 C131 . 112.8(5) yes
P1 . C121 C141 . 113.5(5) yes
C131 . C121 C141 . 114.1(7) yes
P1 . C121 H1211 . 106.4 no
C131 . C121 H1211 . 105.6 no
C141 . C121 H1211 . 103.3 no
C120 . C130 H1301 . 110.0 no
C120 . C130 H1302 . 109.6 no
H1301 . C130 H1302 . 109.6 no
C120 . C130 H1303 . 109.3 no
H1301 . C130 H1303 . 109.5 no
H1302 . C130 H1303 . 108.9 no
C121 . C131 H1311 . 110.3 no
C121 . C131 H1312 . 109.5 no
H1311 . C131 H1312 . 109.6 no
C121 . C131 H1313 . 109.8 no
H1311 . C131 H1313 . 109.3 no
H1312 . C131 H1313 . 108.4 no
C120 . C140 H1401 . 110.5 no
C120 . C140 H1402 . 109.1 no
H1401 . C140 H1402 . 109.8 no
C120 . C140 H1403 . 109.4 no
H1401 . C140 H1403 . 108.4 no
H1402 . C140 H1403 . 109.5 no
C121 . C141 H1411 . 110.6 no
C121 . C141 H1412 . 110.2 no
H1411 . C141 H1412 . 108.9 no
C121 . C141 H1413 . 108.4 no
H1411 . C141 H1413 . 109.0 no
H1412 . C141 H1413 . 109.7 no
P1 . C150 C160 . 110.0(3) yes
P1 . C150 C170 . 117.2(4) yes
C160 . C150 C170 . 108.3(4) yes
P1 . C150 H1501 . 105.5 no
C160 . C150 H1501 . 106.7 no
C170 . C150 H1501 . 108.8 no
P1 . C151 C161 . 114.3(4) yes
P1 . C151 C171 . 116.5(4) yes
C161 . C151 C171 . 108.6(5) yes
P1 . C151 H1511 . 105.6 no
C161 . C151 H1511 . 105.2 no
C171 . C151 H1511 . 105.5 no
C150 . C160 H1601 . 109.9 no
C150 . C160 H1602 . 111.6 no
H1601 . C160 H1602 . 109.0 no
C150 . C160 H1603 . 109.4 no
H1601 . C160 H1603 . 108.1 no
H1602 . C160 H1603 . 108.7 no
C151 . C161 H1611 . 107.7 no
C151 . C161 H1612 . 110.2 no
H1611 . C161 H1612 . 110.1 no
C151 . C161 H1613 . 108.2 no
H1611 . C161 H1613 . 111.2 no
H1612 . C161 H1613 . 109.3 no
C150 . C170 H1701 . 110.4 no
C150 . C170 H1702 . 112.6 no
H1701 . C170 H1702 . 107.7 no
C150 . C170 H1703 . 112.0 no
H1701 . C170 H1703 . 106.9 no
H1702 . C170 H1703 . 107.0 no
C151 . C171 H1711 . 109.8 no
C151 . C171 H1712 . 112.2 no
H1711 . C171 H1712 . 108.3 no
C151 . C171 H1713 . 109.1 no
H1711 . C171 H1713 . 107.8 no
H1712 . C171 H1713 . 109.5 no

loop_
_geom_bond_atom_site_label_1
_geom_bond_atom_site_label_2
_geom_bond_site_symmetry_2
_geom_bond_distance
_geom_bond_publ_flag
Zr1 P1 5_565 2.8759(5) yes
Zr1 N1 5_565 2.1078(17) yes
Zr1 Co1 . 2.5832(4) yes
Zr1 P1 . 2.8759(5) yes
Zr1 N1 . 2.1078(17) yes
Zr1 N2 . 2.031(2) yes
Zr1 N3 . 2.130(2) yes
Zr1 C10 . 2.782(3) yes
Co1 P1 5_565 2.3440(6) yes
Co1 I1 . 2.5588(4) yes
Co1 P1 . 2.3440(6) yes
Co1 N3 . 2.102(2) yes
P1 N1 . 1.6778(16) yes
P1 C120 . 1.940(4) yes
P1 N1 . 1.6778(16) yes
P1 C121 . 1.782(7) yes
P1 N1 . 1.6778(16) yes
P1 C150 . 1.837(5) yes
P1 N1 . 1.6778(16) yes
P1 C151 . 1.867(6) yes
N1 C1 . 1.423(2) yes
N2 C9 . 1.444(4) yes
N2 C10 . 1.454(4) yes
N3 C11 5_565 1.456(2) yes
N3 C11 . 1.456(2) yes
C1 C2 . 1.389(3) yes
C1 C6 . 1.395(3) yes
C2 C3 . 1.396(3) yes
C2 H21 . 0.925 no
C3 C4 . 1.385(3) yes
C3 C7 . 1.506(3) yes
C4 C5 . 1.383(4) yes
C4 H41 . 0.936 no
C5 C6 . 1.386(3) yes
C5 C8 . 1.510(3) yes
C6 H61 . 0.916 no
C7 H71 . 0.939 no
C7 H72 . 0.966 no
C7 H73 . 0.959 no
C8 H81 . 0.944 no
C8 H82 . 0.943 no
C8 H83 . 0.958 no
C9 H92 5_565 0.941 no
C9 H91 . 0.922 no
C9 H92 . 0.941 no
C10 H102 5_565 0.950 no
C10 H101 . 0.950 no
C10 H102 . 0.950 no
C11 H111 . 0.948 no
C11 H112 . 0.970 no
C11 H113 . 0.967 no
C120 C130 . 1.545(5) yes
C120 C140 . 1.511(6) yes
C120 H1201 . 0.978 no
C121 C131 . 1.514(9) yes
C121 C141 . 1.504(11) yes
C121 H1211 . 0.975 no
C130 H1301 . 0.949 no
C130 H1302 . 0.952 no
C130 H1303 . 0.966 no
C131 H1311 . 0.958 no
C131 H1312 . 0.965 no
C131 H1313 . 0.957 no
C140 H1401 . 0.950 no
C140 H1402 . 0.973 no
C140 H1403 . 0.971 no
C141 H1411 . 0.963 no
C141 H1412 . 0.968 no
C141 H1413 . 0.952 no
C150 C160 . 1.543(6) yes
C150 C170 . 1.516(7) yes
C150 H1501 . 0.967 no
C151 C161 . 1.521(8) yes
C151 C171 . 1.556(9) yes
C151 H1511 . 0.964 no
C160 H1601 . 0.967 no
C160 H1602 . 0.951 no
C160 H1603 . 0.940 no
C161 H1611 . 0.969 no
C161 H1612 . 0.935 no
C161 H1613 . 0.955 no
C170 H1701 . 0.967 no
C170 H1702 . 0.963 no
C170 H1703 . 0.954 no
C171 H1711 . 0.962 no
C171 H1712 . 0.948 no
C171 H1713 . 0.961 no
